data_7716289
loop_
_publ_author_name
'Regueiro, Alejandro'
'Garc&#xed;a-L&#xf3;pez, V&#xed;ctor'
'Forment-Aliaga, Alicia'
'Clemente-Le&#xf3;n, Miguel'

_publ_section_title
;
 Chiral spin-crossover complexes based on an enantiopure Schiff base
 ligand with three chiral carbon centers.
;
_journal_issue 25
_journal_name_full 'Dalton transactions (Cambridge, England : 2003)'
_journal_page_first 10637
_journal_page_last 10643
_journal_paper_doi 10.1039/d4dt00924j
_journal_volume 53
_journal_year 2024
_chemical_formula_moiety 'C23 H26 Fe N6 O Se2'
_chemical_formula_sum 'C23 H26 Fe N6 O Se2'
_chemical_formula_weight 616.27
_space_group_crystal_system monoclinic
_space_group_IT_number 4
_space_group_name_Hall 'P 2yb'
_space_group_name_H-M_alt 'P 1 21 1'
_atom_sites_solution_hydrogens geom
_audit_creation_date 2024-03-27
_audit_creation_method
;
Olex2 1.2
(compiled May 18 2018 14:05:52 for OlexSys, GUI svn.r5506)
;
_audit_update_record
;
2024-05-02 deposited with the CCDC.	2024-06-03 downloaded from the CCDC.
;
_cell_angle_alpha 90
_cell_angle_beta 97.345(13)
_cell_angle_gamma 90
_cell_formula_units_Z 2
_cell_length_a 9.0034(12)
_cell_length_b 14.735(3)
_cell_length_c 9.9527(14)
_cell_measurement_reflns_used 591
_cell_measurement_temperature 340.00(14)
_cell_measurement_theta_max 15.6860
_cell_measurement_theta_min 3.1710
_cell_volume 1309.5(4)
_computing_cell_refinement 'CrysAlisPro 1.171.41.109a (Rigaku OD, 2021)'
_computing_data_collection 'CrysAlisPro 1.171.41.109a (Rigaku OD, 2021)'
_computing_data_reduction 'CrysAlisPro 1.171.41.109a (Rigaku OD, 2021)'
_computing_molecular_graphics 'Olex2 (Dolomanov et al., 2009)'
_computing_publication_material 'Olex2 (Dolomanov et al., 2009)'
_computing_structure_refinement 'ShelXL (Sheldrick, 2015)'
_computing_structure_solution 'SHELXT 2014/5 (Sheldrick, 2014)'
_diffrn_ambient_environment air
_diffrn_ambient_temperature 340.00(14)
_diffrn_detector 'CCD plate'
_diffrn_detector_area_resol_mean 16.0267
_diffrn_detector_type Sapphire3
_diffrn_measured_fraction_theta_full 0.780
_diffrn_measured_fraction_theta_max 0.780
_diffrn_measurement_details
;
List of Runs (angles in degrees, time in seconds):

  # Type    Start    End  Width  t~exp~   \w     \q     \k     \f   Frames
#--------------------------------------------------------------------------
  1  \w    -27.00  23.00   1.00    5.00    --   -7.73 -77.00 -90.00   50
  2  \w    -42.00  -6.00   1.00    5.00    --   -7.73 -77.00-120.00   36
  3  \w    -19.00  73.00   1.00    5.00    --    8.59  38.00-150.00   92
  4  \w    -62.00  33.00   1.00    5.00    --    8.59 -38.00  30.00   95
;
_diffrn_measurement_device 'four-circle diffractometer'
_diffrn_measurement_device_type 'SuperNova, Single source at offset/far, Sapphire3'
_diffrn_measurement_method '\w scans'
_diffrn_orient_matrix_type 'CrysAlisPro convention (1999,Acta A55,543-557)'
_diffrn_orient_matrix_UB_11 -0.0223081000
_diffrn_orient_matrix_UB_12 0.0433863000
_diffrn_orient_matrix_UB_13 0.0206392000
_diffrn_orient_matrix_UB_21 0.0571586000
_diffrn_orient_matrix_UB_22 0.0203546000
_diffrn_orient_matrix_UB_23 -0.0326693000
_diffrn_orient_matrix_UB_31 -0.0503991000
_diffrn_orient_matrix_UB_32 0.0038096000
_diffrn_orient_matrix_UB_33 -0.0607297000
_diffrn_radiation_monochromator mirror
_diffrn_radiation_probe x-ray
_diffrn_radiation_type MoK\a
_diffrn_radiation_wavelength 0.71073
_diffrn_reflns_av_R_equivalents 0.1119
_diffrn_reflns_av_unetI/netI 0.2066
_diffrn_reflns_Laue_measured_fraction_full 0.780
_diffrn_reflns_Laue_measured_fraction_max 0.780
_diffrn_reflns_limit_h_max 10
_diffrn_reflns_limit_h_min -9
_diffrn_reflns_limit_k_max 14
_diffrn_reflns_limit_k_min -13
_diffrn_reflns_limit_l_max 11
_diffrn_reflns_limit_l_min -10
_diffrn_reflns_number 5812
_diffrn_reflns_point_group_measured_fraction_full 0.635
_diffrn_reflns_point_group_measured_fraction_max 0.635
_diffrn_reflns_theta_full 24.490
_diffrn_reflns_theta_max 24.490
_diffrn_reflns_theta_min 2.874
_diffrn_source 'micro-focus sealed X-ray tube'
_diffrn_source_type 'SuperNova (Mo) X-ray Source'
_exptl_absorpt_coefficient_mu 3.381
_exptl_absorpt_correction_T_max 1.00000
_exptl_absorpt_correction_T_min 0.68183
_exptl_absorpt_correction_type multi-scan
_exptl_absorpt_process_details
;
CrysAlisPro 1.171.41.109a (Rigaku Oxford Diffraction, 2021)
Empirical absorption correction using spherical harmonics,
implemented in SCALE3 ABSPACK scaling algorithm.
;
_exptl_crystal_colour black
_exptl_crystal_colour_primary black
_exptl_crystal_density_diffrn 1.563
_exptl_crystal_description needle
_exptl_crystal_F_000 616
_exptl_crystal_size_max 0.23
_exptl_crystal_size_mid 0.04
_exptl_crystal_size_min 0.02
_refine_diff_density_max 0.299
_refine_diff_density_min -0.284
_refine_diff_density_rms 0.065
_refine_ls_abs_structure_details
;
 Flack x determined using 324 quotients [(I+)-(I-)]/[(I+)+(I-)]
 (Parsons, Flack and Wagner, Acta Cryst. B69 (2013) 249-259).
;
_refine_ls_abs_structure_Flack -0.01(4)
_refine_ls_extinction_method none
_refine_ls_goodness_of_fit_ref 0.940
_refine_ls_hydrogen_treatment constr
_refine_ls_matrix_type full
_refine_ls_number_parameters 299
_refine_ls_number_reflns 2778
_refine_ls_number_restraints 1
_refine_ls_restrained_S_all 0.940
_refine_ls_R_factor_all 0.1893
_refine_ls_R_factor_gt 0.0653
_refine_ls_shift/su_max 0.000
_refine_ls_shift/su_mean 0.000
_refine_ls_structure_factor_coef Fsqd
_refine_ls_weighting_details 'w=1/[\s^2^(Fo^2^)] where P=(Fo^2^+2Fc^2^)/3'
_refine_ls_weighting_scheme calc
_refine_ls_wR_factor_gt 0.0888
_refine_ls_wR_factor_ref 0.1342
_reflns_Friedel_coverage 0.560
_reflns_Friedel_fraction_full 0.477
_reflns_Friedel_fraction_max 0.477
_reflns_number_gt 1183
_reflns_number_total 2778
_reflns_threshold_expression 'I > 2\s(I)'
_cod_data_source_file d4dt00924j2.cif
_cod_data_source_block agrmos1_8a_vt_2_340_00_auto
_cod_depositor_comments 'Adding full bibliography for 7716275--7716292.cif.'
_cod_database_code 7716289
_shelx_shelxl_version_number 2018/1
_shelx_space_group_comment
;
The symmetry employed for this shelxl refinement is uniquely defined
by the following loop, which should always be used as a source of
symmetry information in preference to the above space-group names.
They are only intended as comments.
;
_shelx_estimated_absorpt_t_max 0.935
_shelx_estimated_absorpt_t_min 0.510
_reflns_odcompleteness_completeness 77.96
_reflns_odcompleteness_iscentric 1
_reflns_odcompleteness_theta 24.44
_olex2_refinement_description
;
1. Fixed Uiso
 At 1.2 times of:
  All C(H) groups, All C(H,H) groups, All N(H) groups
 At 1.5 times of:
  All C(H,H,H) groups
2.a Ternary CH refined with riding coordinates:
 N004(H004), C00A(H00C), C00G(H00H), C00O(H00O)
2.b Secondary CH2 refined with riding coordinates:
 C009(H00A,H00B), C00C(H00D,H00E), C00F(H00F,H00G), C00L(H00L,H00M), C00U(H00R,
 H00U)
2.c Aromatic/amide H refined with riding coordinates:
 C00H(H00I), C00I(H00J), C00J(H00K), C00S(H00S), C00T(H00T), C00V(H00V),
 C1(H1), C2(H2), C10(H10)
2.d Idealised Me refined as rotating group:
 C00R(H00N,H00P,H00Q)
;
_olex2_submission_special_instructions 'No special instructions were received'
_oxdiff_exptl_absorpt_empirical_details
;
Empirical correction (ABSPACK) includes:
- Absorption correction using spherical harmonics
- Frame scaling
;
_oxdiff_exptl_absorpt_empirical_full_max 1.389
_oxdiff_exptl_absorpt_empirical_full_min 0.779

loop_
_space_group_symop_operation_xyz
'x, y, z'
'-x, y+1/2, -z'

loop_
_atom_site_label
_atom_site_type_symbol
_atom_site_fract_x
_atom_site_fract_y
_atom_site_fract_z
_atom_site_U_iso_or_equiv
_atom_site_adp_type
_atom_site_occupancy
_atom_site_site_symmetry_order
_atom_site_calc_flag
_atom_site_refinement_flags_posn
_atom_site_refinement_flags_adp
_atom_site_refinement_flags_occupancy
_atom_site_disorder_assembly
_atom_site_disorder_group
Se01 Se 0.2140(4) 0.5857(3) 0.2720(3) 0.1118(15) Uani 1 1 d . . . . .
Fe02 Fe 0.5550(4) 0.4916(3) 0.6861(4) 0.0786(14) Uani 1 1 d . . . . .
Se03 Se 0.7043(4) 0.8166(3) 0.7465(4) 0.1252(15) Uani 1 1 d . . . . .
N004 N 0.3638(18) 0.4564(17) 0.7999(17) 0.061(7) Uani 1 1 d . . . . .
H004 H 0.271790 0.485133 0.756663 0.074 Uiso 1 1 calc R . . . .
O005 O 0.120(3) 0.572(3) 0.849(4) 0.171(15) Uani 1 1 d . . . . .
N006 N 0.653(3) 0.4709(19) 0.895(2) 0.081(8) Uani 1 1 d . . . . .
N007 N 0.514(3) 0.3551(17) 0.639(2) 0.075(8) Uani 1 1 d . . . . .
N008 N 0.748(3) 0.446(3) 0.596(2) 0.095(11) Uani 1 1 d . . . . .
C009 C 0.193(3) 0.325(3) 0.840(3) 0.086(11) Uani 1 1 d . . . . .
H00A H 0.181787 0.345656 0.930832 0.103 Uiso 1 1 calc R . . . .
H00B H 0.113321 0.351637 0.777847 0.103 Uiso 1 1 calc R . . . .
C00A C 0.343(3) 0.355(2) 0.803(3) 0.061(8) Uani 1 1 d . . . . .
H00C H 0.420183 0.330618 0.872528 0.073 Uiso 1 1 calc R . . . .
C00B C 0.331(3) 0.551(2) 0.416(3) 0.075(10) Uani 1 1 d . . . . .
C00C C 0.202(3) 0.187(2) 0.702(3) 0.097(12) Uani 1 1 d . . . . .
H00D H 0.195477 0.121470 0.704925 0.117 Uiso 1 1 calc R . . . .
H00E H 0.123140 0.208898 0.634098 0.117 Uiso 1 1 calc R . . . .
C00D C 0.568(3) 0.474(2) 0.992(3) 0.064(9) Uani 1 1 d . . . . .
N00E N 0.411(2) 0.5283(14) 0.510(2) 0.077(8) Uani 1 1 d . . . . .
C00F C 0.370(3) 0.596(3) 0.937(3) 0.098(11) Uani 1 1 d . . . . .
H00F H 0.405171 0.620103 1.026210 0.118 Uiso 1 1 calc R . . . .
H00G H 0.429774 0.624179 0.873969 0.118 Uiso 1 1 calc R . . . .
C00G C 0.373(3) 0.315(3) 0.666(2) 0.070(9) Uani 1 1 d . . . . .
H00H H 0.295797 0.340340 0.598714 0.085 Uiso 1 1 calc R . . . .
C00H C 0.868(4) 0.500(3) 0.576(3) 0.122(17) Uani 1 1 d . . . . .
H00I H 0.869802 0.559804 0.605612 0.146 Uiso 1 1 calc R . . . .
C00I C 0.988(8) 0.467(5) 0.511(6) 0.17(3) Uani 1 1 d . . . . .
H00J H 1.068671 0.502602 0.495355 0.207 Uiso 1 1 calc R . . . .
C00J C 0.791(4) 0.460(2) 0.942(3) 0.095(12) Uani 1 1 d . . . . .
H00K H 0.856522 0.455570 0.877361 0.113 Uiso 1 1 calc R . . . .
C00L C 0.180(4) 0.224(3) 0.835(4) 0.132(17) Uani 1 1 d . . . . .
H00L H 0.253175 0.198196 0.903436 0.159 Uiso 1 1 calc R . . . .
H00M H 0.081087 0.207031 0.855308 0.159 Uiso 1 1 calc R . . . .
N00M N 0.625(3) 0.626(2) 0.708(3) 0.129(14) Uani 1 1 d . . . . .
C00N C 0.747(4) 0.361(4) 0.545(3) 0.107(15) Uani 1 1 d . . . . .
C00O C 0.403(3) 0.493(3) 0.939(2) 0.083(10) Uani 1 1 d . . . . .
H00O H 0.340011 0.463454 0.999358 0.100 Uiso 1 1 calc R . . . .
C00P C 0.661(4) 0.699(3) 0.728(3) 0.101(14) Uani 1 1 d . . . . .
C00R C 0.167(4) 0.717(3) 0.909(5) 0.19(2) Uani 1 1 d . . . . .
H00N H 0.071681 0.726721 0.856387 0.290 Uiso 1 1 calc GR . . . .
H00P H 0.240813 0.755247 0.875537 0.290 Uiso 1 1 calc GR . . . .
H00Q H 0.160861 0.731829 1.002167 0.290 Uiso 1 1 calc GR . . . .
C00S C 0.607(4) 0.312(3) 0.578(3) 0.102(11) Uani 1 1 d . . . . .
H00S H 0.589780 0.251651 0.553282 0.122 Uiso 1 1 calc R . . . .
C00T C 0.974(9) 0.375(5) 0.472(7) 0.18(4) Uani 1 1 d . . . . .
H00T H 1.050394 0.350288 0.428333 0.212 Uiso 1 1 calc R . . . .
C00U C 0.345(4) 0.213(2) 0.665(3) 0.108(12) Uani 1 1 d . . . . .
H00R H 0.353316 0.190422 0.574423 0.129 Uiso 1 1 calc R . . . .
H00U H 0.423519 0.184354 0.726423 0.129 Uiso 1 1 calc R . . . .
C00V C 0.856(6) 0.317(4) 0.492(4) 0.17(3) Uani 1 1 d . . . . .
H00V H 0.853378 0.255827 0.470929 0.209 Uiso 1 1 calc R . . . .
C1 C 0.759(5) 0.458(2) 1.168(3) 0.114(17) Uani 1 1 d . . . . .
H1 H 0.795053 0.453323 1.259822 0.137 Uiso 1 1 calc R . . . .
C2 C 0.613(4) 0.469(2) 1.128(3) 0.112(14) Uani 1 1 d . . . . .
H2 H 0.544199 0.473512 1.190750 0.134 Uiso 1 1 calc R . . . .
C5 C 0.208(6) 0.628(4) 0.900(5) 0.136(19) Uani 1 1 d . . . . .
C10 C 0.856(4) 0.454(3) 1.072(5) 0.129(17) Uani 1 1 d . . . . .
H10 H 0.959109 0.447543 1.094656 0.155 Uiso 1 1 calc R . . . .

loop_
_atom_site_aniso_label
_atom_site_aniso_U_11
_atom_site_aniso_U_22
_atom_site_aniso_U_33
_atom_site_aniso_U_23
_atom_site_aniso_U_13
_atom_site_aniso_U_12
Se01 0.098(2) 0.135(4) 0.096(3) 0.023(3) -0.0080(18) 0.003(3)
Fe02 0.075(3) 0.083(4) 0.074(3) 0.013(3) -0.004(2) -0.017(3)
Se03 0.164(3) 0.098(4) 0.114(3) -0.002(3) 0.022(2) 0.000(3)
N004 0.050(13) 0.08(2) 0.052(14) -0.014(14) 0.011(10) 0.006(12)
O005 0.11(2) 0.15(4) 0.26(4) -0.03(3) 0.02(2) 0.03(2)
N006 0.080(18) 0.09(2) 0.069(17) 0.022(17) -0.005(16) 0.020(16)
N007 0.059(17) 0.09(2) 0.083(18) 0.017(16) 0.019(13) 0.010(16)
N008 0.07(2) 0.17(4) 0.054(17) -0.02(2) 0.011(15) -0.02(2)
C009 0.064(19) 0.12(4) 0.07(2) -0.02(2) 0.019(15) -0.04(2)
C00A 0.06(2) 0.04(2) 0.08(2) 0.004(17) 0.014(15) -0.013(16)
C00B 0.09(2) 0.07(3) 0.057(18) 0.000(16) -0.011(16) -0.016(17)
C00C 0.10(3) 0.07(3) 0.11(3) 0.02(2) -0.01(2) -0.04(2)
C00D 0.053(19) 0.06(3) 0.08(2) 0.01(2) -0.005(19) -0.017(17)
N00E 0.088(17) 0.06(2) 0.071(16) 0.018(14) -0.014(13) -0.005(13)
C00F 0.10(3) 0.10(4) 0.09(2) -0.03(3) 0.005(17) -0.01(2)
C00G 0.07(2) 0.09(3) 0.040(18) -0.01(2) -0.021(14) -0.01(2)
C00H 0.06(2) 0.19(5) 0.11(3) 0.08(3) -0.03(2) -0.02(3)
C00I 0.07(3) 0.30(9) 0.14(5) 0.12(7) 0.02(3) -0.01(7)
C00J 0.09(3) 0.11(3) 0.08(2) 0.03(2) 0.01(2) 0.02(2)
C00L 0.13(3) 0.15(5) 0.12(3) -0.07(3) 0.01(2) -0.04(3)
N00M 0.14(2) 0.12(4) 0.11(2) 0.00(2) -0.032(17) -0.06(2)
C00N 0.08(3) 0.19(6) 0.05(2) -0.01(3) -0.010(19) 0.00(3)
C00O 0.12(3) 0.08(3) 0.06(2) -0.01(2) 0.035(17) -0.03(3)
C00P 0.11(3) 0.11(4) 0.08(3) -0.03(3) 0.002(19) -0.03(3)
C00R 0.21(5) 0.10(5) 0.28(6) 0.03(4) 0.07(4) 0.10(4)
C00S 0.10(3) 0.10(3) 0.10(3) 0.03(3) 0.01(2) 0.03(3)
C00T 0.11(5) 0.32(11) 0.11(4) 0.08(6) 0.04(3) 0.07(7)
C00U 0.16(4) 0.05(3) 0.12(3) -0.04(2) 0.03(3) -0.01(3)
C00V 0.15(4) 0.31(8) 0.08(3) 0.08(4) 0.05(3) 0.14(5)
C1 0.16(4) 0.06(3) 0.10(3) 0.02(2) -0.09(3) -0.02(3)
C2 0.16(4) 0.10(3) 0.06(2) 0.01(2) -0.04(2) 0.02(3)
C5 0.15(6) 0.11(6) 0.15(4) 0.01(4) 0.03(4) 0.03(4)
C10 0.10(3) 0.14(4) 0.14(4) 0.01(3) -0.03(3) 0.00(3)

loop_
_atom_type_symbol
_atom_type_description
_atom_type_scat_dispersion_real
_atom_type_scat_dispersion_imag
_atom_type_scat_source
C C 0.0033 0.0016 'International Tables Vol C Tables 4.2.6.8 and 6.1.1.4'
H H 0.0000 0.0000 'International Tables Vol C Tables 4.2.6.8 and 6.1.1.4'
Fe Fe 0.3463 0.8444 'International Tables Vol C Tables 4.2.6.8 and 6.1.1.4'
N N 0.0061 0.0033 'International Tables Vol C Tables 4.2.6.8 and 6.1.1.4'
O O 0.0106 0.0060 'International Tables Vol C Tables 4.2.6.8 and 6.1.1.4'
Se Se -0.0929 2.2259 'International Tables Vol C Tables 4.2.6.8 and 6.1.1.4'

loop_
_geom_angle_atom_site_label_1
_geom_angle_atom_site_label_2
_geom_angle_atom_site_label_3
_geom_angle
_geom_angle_site_symmetry_1
_geom_angle_site_symmetry_3
_geom_angle_publ_flag
N006 Fe02 N004 74.2(9) . . ?
N007 Fe02 N004 76.3(9) . . ?
N007 Fe02 N006 96.7(10) . . ?
N007 Fe02 N008 74.9(13) . . ?
N007 Fe02 N00E 89.4(8) . . ?
N008 Fe02 N004 148.2(12) . . ?
N008 Fe02 N006 95.9(10) . . ?
N00E Fe02 N004 92.9(7) . . ?
N00E Fe02 N006 163.8(11) . . ?
N00E Fe02 N008 100.2(9) . . ?
N00M Fe02 N004 114.2(12) . . ?
N00M Fe02 N006 87.4(11) . . ?
N00M Fe02 N007 169.5(13) . . ?
N00M Fe02 N008 95.0(15) . . ?
N00M Fe02 N00E 89.3(10) . . ?
Fe02 N004 H004 109.8 . . ?
C00A N004 Fe02 110.2(15) . . ?
C00A N004 H004 109.8 . . ?
C00O N004 Fe02 106.2(14) . . ?
C00O N004 H004 109.8 . . ?
C00O N004 C00A 111(2) . . ?
C00D N006 Fe02 120(2) . . ?
C00J N006 Fe02 128(2) . . ?
C00J N006 C00D 112(2) . . ?
C00G N007 Fe02 119(2) . . ?
C00S N007 Fe02 119(2) . . ?
C00S N007 C00G 122(3) . . ?
C00H N008 Fe02 125(3) . . ?
C00N N008 Fe02 118(3) . . ?
C00N N008 C00H 116(4) . . ?
H00A C009 H00B 108.1 . . ?
C00A C009 H00A 109.5 . . ?
C00A C009 H00B 109.5 . . ?
C00L C009 H00A 109.5 . . ?
C00L C009 H00B 109.5 . . ?
C00L C009 C00A 111(3) . . ?
N004 C00A C009 114(3) . . ?
N004 C00A H00C 107.3 . . ?
N004 C00A C00G 109(2) . . ?
C009 C00A H00C 107.3 . . ?
C009 C00A C00G 111(2) . . ?
C00G C00A H00C 107.3 . . ?
N00E C00B Se01 179(3) . . ?
H00D C00C H00E 108.0 . . ?
C00L C00C H00D 109.4 . . ?
C00L C00C H00E 109.4 . . ?
C00U C00C H00D 109.4 . . ?
C00U C00C H00E 109.4 . . ?
C00U C00C C00L 111(3) . . ?
N006 C00D C00O 113(3) . . ?
N006 C00D C2 127(3) . . ?
C2 C00D C00O 120(3) . . ?
C00B N00E Fe02 177(2) . . ?
H00F C00F H00G 107.1 . . ?
C00O C00F H00F 107.7 . . ?
C00O C00F H00G 107.7 . . ?
C5 C00F H00F 107.7 . . ?
C5 C00F H00G 107.7 . . ?
C5 C00F C00O 119(3) . . ?
N007 C00G C00A 105(2) . . ?
N007 C00G H00H 105.8 . . ?
N007 C00G C00U 123(3) . . ?
C00A C00G H00H 105.8 . . ?
C00U C00G C00A 110(3) . . ?
C00U C00G H00H 105.8 . . ?
N008 C00H H00I 119.0 . . ?
N008 C00H C00I 122(5) . . ?
C00I C00H H00I 119.0 . . ?
C00H C00I H00J 122.8 . . ?
C00T C00I C00H 114(8) . . ?
C00T C00I H00J 122.8 . . ?
N006 C00J H00K 115.1 . . ?
N006 C00J C10 130(3) . . ?
C10 C00J H00K 115.1 . . ?
C009 C00L H00L 109.0 . . ?
C009 C00L H00M 109.0 . . ?
C00C C00L C009 113(3) . . ?
C00C C00L H00L 109.0 . . ?
C00C C00L H00M 109.0 . . ?
H00L C00L H00M 107.8 . . ?
C00P N00M Fe02 175(4) . . ?
N008 C00N C00S 109(4) . . ?
C00V C00N N008 129(5) . . ?
C00V C00N C00S 122(6) . . ?
N004 C00O C00D 111(2) . . ?
N004 C00O C00F 109(3) . . ?
N004 C00O H00O 108.6 . . ?
C00D C00O C00F 111(2) . . ?
C00D C00O H00O 108.6 . . ?
C00F C00O H00O 108.6 . . ?
N00M C00P Se03 174(4) . . ?
H00N C00R H00P 109.5 . . ?
H00N C00R H00Q 109.5 . . ?
H00P C00R H00Q 109.5 . . ?
C5 C00R H00N 109.5 . . ?
C5 C00R H00P 109.5 . . ?
C5 C00R H00Q 109.5 . . ?
N007 C00S C00N 119(4) . . ?
N007 C00S H00S 120.5 . . ?
C00N C00S H00S 120.5 . . ?
C00I C00T H00T 117.1 . . ?
C00V C00T C00I 126(9) . . ?
C00V C00T H00T 117.1 . . ?
C00C C00U C00G 114(3) . . ?
C00C C00U H00R 108.7 . . ?
C00C C00U H00U 108.7 . . ?
C00G C00U H00R 108.7 . . ?
C00G C00U H00U 108.7 . . ?
H00R C00U H00U 107.6 . . ?
C00N C00V C00T 112(7) . . ?
C00N C00V H00V 123.9 . . ?
C00T C00V H00V 123.9 . . ?
C2 C1 H1 120.4 . . ?
C2 C1 C10 119(3) . . ?
C10 C1 H1 120.4 . . ?
C00D C2 H2 121.5 . . ?
C1 C2 C00D 117(3) . . ?
C1 C2 H2 121.5 . . ?
O005 C5 C00F 117(5) . . ?
O005 C5 C00R 121(6) . . ?
C00R C5 C00F 122(5) . . ?
C00J C10 C1 115(4) . . ?
C00J C10 H10 122.4 . . ?
C1 C10 H10 122.4 . . ?

loop_
_geom_bond_atom_site_label_1
_geom_bond_atom_site_label_2
_geom_bond_distance
_geom_bond_site_symmetry_2
_geom_bond_publ_flag
Se01 C00B 1.74(3) . ?
Fe02 N004 2.240(18) . ?
Fe02 N006 2.175(19) . ?
Fe02 N007 2.09(3) . ?
Fe02 N008 2.16(3) . ?
Fe02 N00E 2.11(2) . ?
Fe02 N00M 2.08(3) . ?
Se03 C00P 1.79(4) . ?
N004 H004 0.9800 . ?
N004 C00A 1.51(3) . ?
N004 C00O 1.49(3) . ?
O005 C5 1.21(5) . ?
N006 C00D 1.31(3) . ?
N006 C00J 1.28(3) . ?
N007 C00G 1.46(3) . ?
N007 C00S 1.27(3) . ?
N008 C00H 1.37(4) . ?
N008 C00N 1.36(5) . ?
C009 H00A 0.9700 . ?
C009 H00B 0.9700 . ?
C009 C00A 1.51(3) . ?
C009 C00L 1.48(4) . ?
C00A H00C 0.9800 . ?
C00A C00G 1.54(3) . ?
C00B N00E 1.16(2) . ?
C00C H00D 0.9700 . ?
C00C H00E 0.9700 . ?
C00C C00L 1.47(3) . ?
C00C C00U 1.44(3) . ?
C00D C00O 1.53(3) . ?
C00D C2 1.37(3) . ?
C00F H00F 0.9700 . ?
C00F H00G 0.9700 . ?
C00F C00O 1.55(4) . ?
C00F C5 1.53(5) . ?
C00G H00H 0.9800 . ?
C00G C00U 1.52(4) . ?
C00H H00I 0.9300 . ?
C00H C00I 1.42(6) . ?
C00I H00J 0.9300 . ?
C00I C00T 1.41(7) . ?
C00J H00K 0.9300 . ?
C00J C10 1.35(4) . ?
C00L H00L 0.9700 . ?
C00L H00M 0.9700 . ?
N00M C00P 1.13(4) . ?
C00N C00S 1.53(4) . ?
C00N C00V 1.33(5) . ?
C00O H00O 0.9800 . ?
C00R H00N 0.9600 . ?
C00R H00P 0.9600 . ?
C00R H00Q 0.9600 . ?
C00R C5 1.38(6) . ?
C00S H00S 0.9300 . ?
C00T H00T 0.9300 . ?
C00T C00V 1.39(7) . ?
C00U H00R 0.9700 . ?
C00U H00U 0.9700 . ?
C00V H00V 0.9300 . ?
C1 H1 0.9300 . ?
C1 C2 1.34(4) . ?
C1 C10 1.38(4) . ?
C2 H2 0.9300 . ?
C10 H10 0.9300 . ?
